data_7203187
loop_
_publ_author_name
'Jos\'e Giner Planas'
'Carles Masalles'
'Reijo Sillanp\"a\"a'
'Raikko Kivek\"as'
'Francesc Teixidor'
'Clara Vi\~nas'

_publ_section_title
;
 Synthesis and solid state structure for a series of
 poly(1-pyrrolylmethyl)benzene derivatives. Control of the interplaying
 \p--\p and C--H\p interactions?
;
_journal_name_full CrystEngComm
_journal_page_first 75
_journal_page_last 83
_journal_paper_doi 10.1039/b515930j
_journal_year 2006
_chemical_formula_moiety 'C16 H16 N2'
_chemical_formula_sum 'C16 H16 N2'
_chemical_formula_weight 236.31
_chemical_name_systematic
;
?
;
_space_group_IT_number 14
_symmetry_cell_setting monoclinic
_symmetry_space_group_name_Hall '-P 2yn'
_symmetry_space_group_name_H-M 'P 1 21/n 1'
_atom_sites_solution_hydrogens geom
_atom_sites_solution_primary direct
_atom_sites_solution_secondary difmap
_audit_creation_method SHELXL-97
_cell_angle_alpha 90.00
_cell_angle_beta 96.875(8)
_cell_angle_gamma 90.00
_cell_formula_units_Z 4
_cell_length_a 9.2058(9)
_cell_length_b 5.6582(12)
_cell_length_c 25.114(2)
_cell_measurement_reflns_used 25
_cell_measurement_temperature 193(2)
_cell_measurement_theta_max 17.1
_cell_measurement_theta_min 10.5
_cell_volume 1298.7(3)
_computing_cell_refinement 'CAD4 EXPRESS (Enraf Nonius, 1994)'
_computing_data_collection 'CAD4 EXPRESS (Enraf Nonius, 1994)'
_computing_data_reduction 'XCAD4 (Harms, 1996)'
_computing_molecular_graphics 'SHELXTL/PC (Sheldrick, 1990)'
_computing_publication_material 'SHELXL-97 (Sheldrick, 1997)'
_computing_structure_refinement 'SHELXL-97 (Sheldrick, 1997)'
_computing_structure_solution 'SHELXS-97 (Sheldrick, 1990)'
_diffrn_ambient_temperature 193(2)
_diffrn_measured_fraction_theta_full 0.999
_diffrn_measured_fraction_theta_max 0.999
_diffrn_measurement_device_type 'Enraf Nonius CAD4'
_diffrn_measurement_method \w--\q
_diffrn_radiation_monochromator graphite
_diffrn_radiation_source 'fine-focus sealed tube'
_diffrn_radiation_type CuK\a
_diffrn_radiation_wavelength 1.54184
_diffrn_reflns_av_R_equivalents 0.0628
_diffrn_reflns_av_sigmaI/netI 0.0509
_diffrn_reflns_limit_h_max 10
_diffrn_reflns_limit_h_min -10
_diffrn_reflns_limit_k_max 6
_diffrn_reflns_limit_k_min 0
_diffrn_reflns_limit_l_max 0
_diffrn_reflns_limit_l_min -29
_diffrn_reflns_number 2352
_diffrn_reflns_theta_full 66.86
_diffrn_reflns_theta_max 66.86
_diffrn_reflns_theta_min 3.55
_diffrn_standards_decay_% <1
_diffrn_standards_interval_count 100
_diffrn_standards_number 3
_exptl_absorpt_coefficient_mu 0.553
_exptl_absorpt_correction_T_max 0.9623
_exptl_absorpt_correction_T_min 0.8300
_exptl_absorpt_correction_type refdelf
_exptl_absorpt_process_details
;
Sheldrick, G.M. (anon) SHELX97 Release 97-2 (1998)
;
_exptl_crystal_colour colourless
_exptl_crystal_density_diffrn 1.209
_exptl_crystal_density_meas ?
_exptl_crystal_density_method .
_exptl_crystal_description plate
_exptl_crystal_F_000 504
_exptl_crystal_size_max 0.35
_exptl_crystal_size_mid 0.25
_exptl_crystal_size_min 0.07
_refine_diff_density_max 0.245
_refine_diff_density_min -0.223
_refine_diff_density_rms 0.058
_refine_ls_extinction_method none
_refine_ls_goodness_of_fit_ref 1.050
_refine_ls_hydrogen_treatment constr
_refine_ls_matrix_type full
_refine_ls_number_parameters 163
_refine_ls_number_reflns 2299
_refine_ls_number_restraints 0
_refine_ls_restrained_S_all 1.050
_refine_ls_R_factor_all 0.1021
_refine_ls_R_factor_gt 0.0562
_refine_ls_shift/su_max 0.000
_refine_ls_shift/su_mean 0.000
_refine_ls_structure_factor_coef Fsqd
_refine_ls_weighting_details
;
w=1/[\s^2^(Fo^2^)+(0.0886P)^2^+0.1102P] where P=(Fo^2^+2Fc^2^)/3
;
_refine_ls_weighting_scheme calc
_refine_ls_wR_factor_gt 0.1351
_refine_ls_wR_factor_ref 0.1555
_reflns_number_gt 1528
_reflns_number_total 2299
_reflns_threshold_expression >2sigma(I)
_cod_data_source_file b515930j.txt
_cod_data_source_block compound_4
_cod_original_sg_symbol_H-M 'P 21/n'
_cod_database_code 7203187

loop_
_symmetry_equiv_pos_as_xyz
'x, y, z'
'-x+1/2, y+1/2, -z+1/2'
'-x, -y, -z'
'x-1/2, -y-1/2, z-1/2'

loop_
_atom_site_label
_atom_site_type_symbol
_atom_site_fract_x
_atom_site_fract_y
_atom_site_fract_z
_atom_site_U_iso_or_equiv
_atom_site_adp_type
_atom_site_occupancy
_atom_site_calc_flag
_atom_site_refinement_flags
_atom_site_disorder_assembly
_atom_site_disorder_group
N8 N 0.3835(2) 0.0971(4) 0.21629(7) 0.0263(5) Uani 1 d . . .
N14 N 0.1711(2) 0.8967(4) -0.00939(7) 0.0248(5) Uani 1 d . . .
C1 C 0.3164(3) 0.3486(4) 0.13621(8) 0.0239(6) Uani 1 d . . .
C2 C 0.2229(2) 0.5185(5) 0.11155(8) 0.0234(6) Uani 1 d . . .
H2 H 0.1279 0.5354 0.1223 0.028 Uiso 1 calc R . .
C3 C 0.2643(3) 0.6650(4) 0.07153(8) 0.0228(5) Uani 1 d . . .
C4 C 0.4042(3) 0.6367(5) 0.05618(9) 0.0283(6) Uani 1 d . . .
H4 H 0.4350 0.7350 0.0290 0.034 Uiso 1 calc R . .
C5 C 0.4974(3) 0.4682(5) 0.07999(9) 0.0346(7) Uani 1 d . . .
H5 H 0.5919 0.4504 0.0689 0.042 Uiso 1 calc R . .
C6 C 0.4556(3) 0.3237(5) 0.11994(9) 0.0295(6) Uani 1 d . . .
H6 H 0.5212 0.2079 0.1362 0.035 Uiso 1 calc R . .
C7 C 0.2653(3) 0.1921(5) 0.17918(9) 0.0321(6) Uani 1 d . . .
H7A H 0.1994 0.2845 0.1996 0.038 Uiso 1 calc R . .
H7B H 0.2081 0.0592 0.1617 0.038 Uiso 1 calc R . .
C9 C 0.4568(3) 0.2191(5) 0.25786(9) 0.0351(7) Uani 1 d . . .
H9 H 0.4319 0.3717 0.2697 0.042 Uiso 1 calc R . .
C10 C 0.5710(3) 0.0862(6) 0.27946(10) 0.0431(8) Uani 1 d . . .
H10 H 0.6395 0.1282 0.3093 0.052 Uiso 1 calc R . .
C11 C 0.5702(3) -0.1244(6) 0.25004(10) 0.0406(7) Uani 1 d . . .
H11 H 0.6379 -0.2512 0.2560 0.049 Uiso 1 calc R . .
C12 C 0.4539(3) -0.1120(5) 0.21136(9) 0.0331(6) Uani 1 d . . .
H12 H 0.4261 -0.2299 0.1852 0.040 Uiso 1 calc R . .
C13 C 0.1630(3) 0.8561(5) 0.04773(8) 0.0294(6) Uani 1 d . . .
H13A H 0.0613 0.8129 0.0527 0.035 Uiso 1 calc R . .
H13B H 0.1870 1.0052 0.0675 0.035 Uiso 1 calc R . .
C15 C 0.1175(3) 0.7493(5) -0.04982(9) 0.0307(6) Uani 1 d . . .
H15 H 0.0675 0.6046 -0.0459 0.037 Uiso 1 calc R . .
C16 C 0.1480(3) 0.8458(6) -0.09700(9) 0.0386(7) Uani 1 d . . .
H16 H 0.1221 0.7819 -0.1318 0.046 Uiso 1 calc R . .
C17 C 0.2244(3) 1.0554(6) -0.08464(10) 0.0421(8) Uani 1 d . . .
H17 H 0.2610 1.1596 -0.1095 0.051 Uiso 1 calc R . .
C18 C 0.2369(3) 1.0839(5) -0.03040(10) 0.0336(6) Uani 1 d . . .
H18 H 0.2834 1.2121 -0.0108 0.040 Uiso 1 calc R . .

loop_
_atom_site_aniso_label
_atom_site_aniso_U_11
_atom_site_aniso_U_22
_atom_site_aniso_U_33
_atom_site_aniso_U_23
_atom_site_aniso_U_13
_atom_site_aniso_U_12
N8 0.0404(12) 0.0326(12) 0.0072(8) 0.0023(8) 0.0089(8) -0.0023(10)
N14 0.0289(10) 0.0346(12) 0.0112(9) 0.0017(9) 0.0032(7) 0.0000(10)
C1 0.0302(12) 0.0359(14) 0.0061(10) 0.0002(10) 0.0048(9) -0.0021(11)
C2 0.0255(12) 0.0391(15) 0.0069(9) -0.0043(10) 0.0075(8) -0.0016(11)
C3 0.0270(11) 0.0359(14) 0.0062(9) -0.0038(10) 0.0051(8) -0.0004(11)
C4 0.0304(13) 0.0427(15) 0.0140(11) 0.0107(11) 0.0111(9) 0.0019(12)
C5 0.0289(13) 0.0566(18) 0.0209(12) 0.0103(13) 0.0140(10) 0.0052(14)
C6 0.0313(12) 0.0440(16) 0.0146(11) 0.0062(11) 0.0086(10) 0.0085(12)
C7 0.0362(13) 0.0452(17) 0.0169(11) 0.0087(12) 0.0120(10) -0.0005(13)
C9 0.0570(17) 0.0394(15) 0.0104(11) -0.0049(11) 0.0102(11) -0.0058(14)
C10 0.0467(16) 0.065(2) 0.0162(12) 0.0042(14) -0.0001(12) -0.0140(16)
C11 0.0442(16) 0.0523(19) 0.0271(13) 0.0136(14) 0.0122(12) 0.0079(15)
C12 0.0510(16) 0.0346(15) 0.0157(11) -0.0007(11) 0.0127(11) -0.0001(13)
C13 0.0369(13) 0.0440(16) 0.0086(10) 0.0019(11) 0.0077(9) 0.0053(12)
C15 0.0366(13) 0.0372(15) 0.0175(12) -0.0039(11) 0.0003(10) -0.0003(12)
C16 0.0417(15) 0.063(2) 0.0113(11) -0.0062(12) 0.0019(10) 0.0112(15)
C17 0.0410(15) 0.064(2) 0.0231(13) 0.0193(14) 0.0100(11) 0.0030(15)
C18 0.0334(13) 0.0403(16) 0.0267(13) 0.0077(12) 0.0015(11) -0.0059(13)

loop_
_atom_type_symbol
_atom_type_description
_atom_type_scat_dispersion_real
_atom_type_scat_dispersion_imag
_atom_type_scat_source
C C 0.0181 0.0091 'International Tables Vol C Tables 4.2.6.8 and 6.1.1.4'
H H 0.0000 0.0000 'International Tables Vol C Tables 4.2.6.8 and 6.1.1.4'
N N 0.0311 0.0180 'International Tables Vol C Tables 4.2.6.8 and 6.1.1.4'

loop_
_geom_angle_atom_site_label_1
_geom_angle_atom_site_label_2
_geom_angle_atom_site_label_3
_geom_angle
_geom_angle_site_symmetry_1
_geom_angle_site_symmetry_3
_geom_angle_publ_flag
C9 N8 C12 108.2(2) . . ?
C9 N8 C7 124.8(2) . . ?
C12 N8 C7 126.3(2) . . ?
C18 N14 C15 109.1(2) . . ?
C18 N14 C13 125.5(2) . . ?
C15 N14 C13 125.4(2) . . ?
C2 C1 C6 118.8(2) . . ?
C2 C1 C7 119.7(2) . . ?
C6 C1 C7 121.5(2) . . ?
C1 C2 C3 121.8(2) . . ?
C1 C2 H2 119.1 . . ?
C3 C2 H2 119.1 . . ?
C2 C3 C4 118.2(2) . . ?
C2 C3 C13 120.3(2) . . ?
C4 C3 C13 121.4(2) . . ?
C5 C4 C3 120.6(2) . . ?
C5 C4 H4 119.7 . . ?
C3 C4 H4 119.7 . . ?
C4 C5 C6 120.9(2) . . ?
C4 C5 H5 119.6 . . ?
C6 C5 H5 119.6 . . ?
C5 C6 C1 119.8(2) . . ?
C5 C6 H6 120.1 . . ?
C1 C6 H6 120.1 . . ?
N8 C7 C1 113.7(2) . . ?
N8 C7 H7A 108.8 . . ?
C1 C7 H7A 108.8 . . ?
N8 C7 H7B 108.8 . . ?
C1 C7 H7B 108.8 . . ?
H7A C7 H7B 107.7 . . ?
C10 C9 N8 108.4(3) . . ?
C10 C9 H9 125.8 . . ?
N8 C9 H9 125.8 . . ?
C9 C10 C11 107.9(2) . . ?
C9 C10 H10 126.1 . . ?
C11 C10 H10 126.1 . . ?
C12 C11 C10 106.6(3) . . ?
C12 C11 H11 126.7 . . ?
C10 C11 H11 126.7 . . ?
C11 C12 N8 108.8(2) . . ?
C11 C12 H12 125.6 . . ?
N8 C12 H12 125.6 . . ?
N14 C13 C3 113.62(19) . . ?
N14 C13 H13A 108.8 . . ?
C3 C13 H13A 108.8 . . ?
N14 C13 H13B 108.8 . . ?
C3 C13 H13B 108.8 . . ?
H13A C13 H13B 107.7 . . ?
N14 C15 C16 108.0(2) . . ?
N14 C15 H15 126.0 . . ?
C16 C15 H15 126.0 . . ?
C15 C16 C17 107.3(2) . . ?
C15 C16 H16 126.3 . . ?
C17 C16 H16 126.3 . . ?
C18 C17 C16 107.7(2) . . ?
C18 C17 H17 126.2 . . ?
C16 C17 H17 126.2 . . ?
N14 C18 C17 107.9(3) . . ?
N14 C18 H18 126.0 . . ?
C17 C18 H18 126.0 . . ?

loop_
_geom_bond_atom_site_label_1
_geom_bond_atom_site_label_2
_geom_bond_distance
_geom_bond_site_symmetry_2
_geom_bond_publ_flag
N8 C9 1.361(3) . ?
N8 C12 1.362(3) . ?
N8 C7 1.449(3) . ?
N14 C18 1.358(3) . ?
N14 C15 1.360(3) . ?
N14 C13 1.463(3) . ?
C1 C2 1.386(3) . ?
C1 C6 1.398(3) . ?
C1 C7 1.514(3) . ?
C2 C3 1.391(3) . ?
C2 H2 0.9500 . ?
C3 C4 1.397(3) . ?
C3 C13 1.504(3) . ?
C4 C5 1.371(3) . ?
C4 H4 0.9500 . ?
C5 C6 1.384(3) . ?
C5 H5 0.9500 . ?
C6 H6 0.9500 . ?
C7 H7A 0.9900 . ?
C7 H7B 0.9900 . ?
C9 C10 1.352(4) . ?
C9 H9 0.9500 . ?
C10 C11 1.402(4) . ?
C10 H10 0.9500 . ?
C11 C12 1.359(4) . ?
C11 H11 0.9500 . ?
C12 H12 0.9500 . ?
C13 H13A 0.9900 . ?
C13 H13B 0.9900 . ?
C15 C16 1.364(4) . ?
C15 H15 0.9500 . ?
C16 C17 1.395(4) . ?
C16 H16 0.9500 . ?
C17 C18 1.363(4) . ?
C17 H17 0.9500 . ?
C18 H18 0.9500 . ?

loop_
_geom_torsion_atom_site_label_1
_geom_torsion_atom_site_label_2
_geom_torsion_atom_site_label_3
_geom_torsion_atom_site_label_4
_geom_torsion
_geom_torsion_site_symmetry_1
_geom_torsion_site_symmetry_2
_geom_torsion_site_symmetry_3
_geom_torsion_site_symmetry_4
_geom_torsion_publ_flag
C6 C1 C2 C3 -0.5(3) . . . . ?
C7 C1 C2 C3 -179.4(2) . . . . ?
C1 C2 C3 C4 0.3(3) . . . . ?
C1 C2 C3 C13 -176.7(2) . . . . ?
C2 C3 C4 C5 0.2(4) . . . . ?
C13 C3 C4 C5 177.1(2) . . . . ?
C3 C4 C5 C6 -0.4(4) . . . . ?
C4 C5 C6 C1 0.2(4) . . . . ?
C2 C1 C6 C5 0.2(4) . . . . ?
C7 C1 C6 C5 179.1(2) . . . . ?
C9 N8 C7 C1 78.7(3) . . . . ?
C12 N8 C7 C1 -91.1(3) . . . . ?
C2 C1 C7 N8 -155.5(2) . . . . ?
C6 C1 C7 N8 25.6(3) . . . . ?
C12 N8 C9 C10 -0.9(3) . . . . ?
C7 N8 C9 C10 -172.3(2) . . . . ?
N8 C9 C10 C11 0.8(3) . . . . ?
C9 C10 C11 C12 -0.3(3) . . . . ?
C10 C11 C12 N8 -0.3(3) . . . . ?
C9 N8 C12 C11 0.8(3) . . . . ?
C7 N8 C12 C11 172.0(2) . . . . ?
C18 N14 C13 C3 -105.4(3) . . . . ?
C15 N14 C13 C3 72.6(3) . . . . ?
C2 C3 C13 N14 -145.3(2) . . . . ?
C4 C3 C13 N14 37.8(3) . . . . ?
C18 N14 C15 C16 -0.8(3) . . . . ?
C13 N14 C15 C16 -179.0(2) . . . . ?
N14 C15 C16 C17 1.0(3) . . . . ?
C15 C16 C17 C18 -0.8(3) . . . . ?
C15 N14 C18 C17 0.2(3) . . . . ?
C13 N14 C18 C17 178.5(2) . . . . ?
C16 C17 C18 N14 0.4(3) . . . . ?

loop_
_cod_related_entry_id
_cod_related_entry_database
_cod_related_entry_code
1 ChemSpider 21149468
